data_9014464
loop_
_publ_author_name
'Bosi, F.'
'Skogby, H.'
'Agros\`i G'
'Scandale, E.'

_publ_section_title
;
 Tsilaisite, NaMn3Al6(Si6O18)(BO3)3(OH)3OH, a new mineral species of the tourmaline
 supergroup from Grotta d'Oggi, San Pietro in Campo, island of Elba, Italy
 Note: this dataset represents the split atom model
;
_journal_name_full 'American Mineralogist'
_journal_page_first 989
_journal_page_last 994
_journal_paper_doi 10.2138/am.2012.4019
_journal_volume 97
_journal_year 2012
_chemical_compound_source 'Grotta d'Oggi, San Pietro in Campo, island of Elba, Italy'
_chemical_formula_sum 'Al6 B3 H3 Li1.152 Mn1.848 Na0.754 O31 Si6'
_chemical_name_mineral Tsilaisite
_space_group_IT_number 160
_symmetry_space_group_name_Hall 'R 3 -2"'
_symmetry_space_group_name_H-M 'R 3 m :H'
_cell_angle_alpha 90
_cell_angle_beta 90
_cell_angle_gamma 120
_cell_length_a 15.9461
_cell_length_b 15.9461
_cell_length_c 7.1380
_cell_formula_units_Z 3
_cell_volume 1571.868
_database_code_amcsd 0018866
_exptl_crystal_density_diffrn 3.133
_cod_original_sg_symbol_H-M 'R 3 m'
_cod_original_formula_sum 'Na.754 (Mn1.848 Li1.152) Al6 B3 Si6 O31 H3'
_cod_database_code 9014464

loop_
_space_group_symop_operation_xyz
x,y,z
2/3+x,1/3+y,1/3+z
1/3+x,2/3+y,2/3+z
x,x-y,z
2/3+x,1/3+x-y,1/3+z
1/3+x,2/3+x-y,2/3+z
-y,-x,z
2/3-y,1/3-x,1/3+z
1/3-y,2/3-x,2/3+z
-x+y,y,z
2/3-x+y,1/3+y,1/3+z
1/3-x+y,2/3+y,2/3+z
-y,x-y,z
2/3-y,1/3+x-y,1/3+z
1/3-y,2/3+x-y,2/3+z
-x+y,-x,z
2/3-x+y,1/3-x,1/3+z
1/3-x+y,2/3-x,2/3+z

loop_
_atom_site_aniso_label
_atom_site_aniso_U_11
_atom_site_aniso_U_22
_atom_site_aniso_U_33
_atom_site_aniso_U_12
_atom_site_aniso_U_13
_atom_site_aniso_U_23
NaX 0.02870 0.02870 0.02080 0.01430 0.00000 0.00000
MnY 0.01080 0.00807 0.01620 0.00542 -0.00265 -0.00132
LiY 0.01080 0.00807 0.01620 0.00542 -0.00265 -0.00132
AlZ 0.00629 0.00722 0.00460 0.00351 -0.00009 0.00057
B 0.00740 0.00710 0.00630 0.00350 0.00010 0.00020
Si 0.00482 0.00467 0.00456 0.00234 0.00001 -0.00041
O3 0.02350 0.01050 0.00440 0.01180 -0.00050 -0.00030
O4 0.00680 0.01160 0.00780 0.00580 -0.00060 -0.00130
O5 0.01450 0.00640 0.00670 0.00720 0.00140 0.00070
O6 0.00870 0.00960 0.00410 0.00370 0.00040 -0.00070
O7 0.00580 0.00540 0.00530 0.00130 0.00050 -0.00060
O8 0.00630 0.01150 0.00690 0.00550 0.00060 0.00270

loop_
_atom_site_label
_atom_site_fract_x
_atom_site_fract_y
_atom_site_fract_z
_atom_site_occupancy
_atom_site_U_iso_or_equiv
NaX 0.00000 0.00000 0.22900 0.75400 0.02610
MnY 0.12400 0.06200 0.62407 0.61600 0.01141
LiY 0.12400 0.06200 0.62407 0.38400 0.01141
AlZ 0.29801 0.26127 0.61120 1.01700 0.00598
B 0.10999 0.21998 0.45430 1.00000 0.00700
Si 0.19191 0.18997 0.00000 1.00000 0.00470
O1 0.02090 0.01044 0.77960 0.33330 0.00780
O2 0.07115 0.12293 0.48190 0.50000 0.01010
O3 0.26862 0.13431 0.51000 1.00000 0.01140
H3 0.25600 0.12800 0.40900 1.00000 0.01700
O4 0.09348 0.18696 0.07006 1.00000 0.00820
O5 0.18697 0.09349 0.09176 1.00000 0.00830
O6 0.19727 0.18721 0.77531 1.00000 0.00786
O7 0.28533 0.28581 0.08008 1.00000 0.00617
O8 0.21009 0.27095 0.44150 1.00000 0.00779

loop_
_cod_related_entry_id
_cod_related_entry_database
_cod_related_entry_code
1 AMCSD 0018866
